data_4347691
loop_
_publ_author_name
'Decken, Andreas'
'Greer, Scott'
'Grein, Friedrich'
'Mailman, Aaron'
'Mueller, Birgit'
'Paulose, Tressia A. P.'
'Passmore, Jack'
'Rautiainen, J. Mikko'
'Richardson, Stephanie A.'
'Schriver, Melbourne J.'
'Whidden, Thomas K.'

_publ_section_title
;
 Absorption of SO2(g) by TDAE[O2SSO2](s) to Give TDAE[O2SS(O)2SO2](s):
 Related Reactions of [NR4]2[O2SSO2](s) (R = CH3, C2H5).
;
_journal_issue 12
_journal_name_full 'Inorganic chemistry'
_journal_page_first 5999
_journal_page_last 6009
_journal_paper_doi 10.1021/acs.inorgchem.6b00488
_journal_volume 55
_journal_year 2016
_chemical_formula_moiety 'C10 H24 N4, O6 S3, H2 O'
_chemical_formula_sum 'C10 H26 N4 O7 S3'
_chemical_formula_weight 410.53
_space_group_crystal_system monoclinic
_space_group_IT_number 14
_space_group_name_Hall '-P 2ybc'
_space_group_name_H-M_alt 'P 1 21/c 1'
_atom_sites_solution_hydrogens difmap
_audit_creation_method SHELXL-2013
_cell_angle_alpha 90
_cell_angle_beta 111.007(2)
_cell_angle_gamma 90
_cell_formula_units_Z 4
_cell_length_a 14.292(3)
_cell_length_b 8.0306(18)
_cell_length_c 17.404(4)
_cell_measurement_reflns_used 7262
_cell_measurement_temperature 173(2)
_cell_measurement_theta_max 28.186
_cell_measurement_theta_min 2.423
_cell_volume 1864.8(7)
_computing_structure_refinement 'SHELXL-2013 (Sheldrick, 2013)'
_diffrn_ambient_temperature 173(2)
_diffrn_measured_fraction_theta_full 0.999
_diffrn_measured_fraction_theta_max 0.971
_diffrn_measurement_device_type 'Bruker AXS SMART1000/P4'
_diffrn_measurement_method '\f and \w scans'
_diffrn_radiation_monochromator graphite
_diffrn_radiation_type MoK\a
_diffrn_radiation_wavelength 0.71073
_diffrn_reflns_av_R_equivalents 0.0320
_diffrn_reflns_av_unetI/netI 0.0292
_diffrn_reflns_Laue_measured_fraction_full 0.999
_diffrn_reflns_Laue_measured_fraction_max 0.971
_diffrn_reflns_limit_h_max 18
_diffrn_reflns_limit_h_min -17
_diffrn_reflns_limit_k_max 10
_diffrn_reflns_limit_k_min -10
_diffrn_reflns_limit_l_max 22
_diffrn_reflns_limit_l_min -20
_diffrn_reflns_number 12348
_diffrn_reflns_point_group_measured_fraction_full 0.999
_diffrn_reflns_point_group_measured_fraction_max 0.971
_diffrn_reflns_theta_full 25.000
_diffrn_reflns_theta_max 27.499
_diffrn_reflns_theta_min 1.526
_diffrn_source 'fine-focus sealed tube'
_diffrn_source_type K760
_exptl_absorpt_coefficient_mu 0.436
_exptl_absorpt_correction_T_max 0.9577
_exptl_absorpt_correction_T_min 0.7798
_exptl_absorpt_correction_type multi-scan
_exptl_absorpt_process_details 'SADABS (Sheldrick, 2008)'
_exptl_crystal_colour Colourless
_exptl_crystal_density_diffrn 1.462
_exptl_crystal_density_method 'not measured'
_exptl_crystal_description Plate
_exptl_crystal_F_000 872
_exptl_crystal_recrystallization_method water/MeCN
_exptl_crystal_size_max 0.600
_exptl_crystal_size_mid 0.300
_exptl_crystal_size_min 0.100
_refine_diff_density_max 0.327
_refine_diff_density_min -0.400
_refine_diff_density_rms 0.052
_refine_ls_extinction_method none
_refine_ls_goodness_of_fit_ref 1.059
_refine_ls_hydrogen_treatment refall
_refine_ls_matrix_type full
_refine_ls_number_parameters 321
_refine_ls_number_reflns 4172
_refine_ls_number_restraints 0
_refine_ls_restrained_S_all 1.059
_refine_ls_R_factor_all 0.0344
_refine_ls_R_factor_gt 0.0282
_refine_ls_shift/su_max 0.001
_refine_ls_shift/su_mean 0.000
_refine_ls_structure_factor_coef Fsqd
_refine_ls_weighting_details
;
 w=1/[\s^2^(Fo^2^)+(0.0380P)^2^+0.7818P]
 where P=(Fo^2^+2Fc^2^)/3
;
_refine_ls_weighting_scheme calc
_refine_ls_wR_factor_gt 0.0745
_refine_ls_wR_factor_ref 0.0805
_reflns_Friedel_coverage 0.000
_reflns_number_gt 3627
_reflns_number_total 4172
_reflns_threshold_expression 'I > 2\s(I)'
_cod_data_source_file ic6b00488_si_002.cif
_cod_data_source_block jp100132
_cod_original_sg_symbol_H-M 'P 21/c'
_cod_database_code 4347691
_shelx_space_group_comment
;
The symmetry employed for this shelxl refinement is uniquely defined
by the following loop, which should always be used as a source of
symmetry information in preference to the above space-group names.
They are only intended as comments.
;
_shelx_estimated_absorpt_t_min 0.780
_shelx_estimated_absorpt_t_max 0.958
_shelxl_version_number 2013-2

loop_
_space_group_symop_operation_xyz
'x, y, z'
'-x, y+1/2, -z+1/2'
'-x, -y, -z'
'x, -y-1/2, z-1/2'

loop_
_atom_site_label
_atom_site_type_symbol
_atom_site_fract_x
_atom_site_fract_y
_atom_site_fract_z
_atom_site_U_iso_or_equiv
_atom_site_adp_type
_atom_site_occupancy
_atom_site_site_symmetry_order
_atom_site_calc_flag
S1 S 0.12875(3) 0.83905(4) 0.14045(2) 0.02082(10) Uani 1 1 d
S3 S 0.33429(3) 0.80768(5) 0.31255(2) 0.02240(10) Uani 1 1 d
S2 S 0.21105(3) 0.67140(5) 0.23379(2) 0.02762(11) Uani 1 1 d
O3 O 0.19849(8) 0.91107(14) 0.10712(6) 0.0279(2) Uani 1 1 d
O6 O 0.29621(8) 0.96481(14) 0.32884(7) 0.0288(2) Uani 1 1 d
O4 O 0.36655(9) 0.69310(15) 0.38146(7) 0.0326(3) Uani 1 1 d
O5 O 0.40562(9) 0.82609(16) 0.27117(7) 0.0347(3) Uani 1 1 d
O1 O 0.05831(9) 0.72237(15) 0.08615(7) 0.0327(3) Uani 1 1 d
O2 O 0.08373(8) 0.95873(15) 0.17878(7) 0.0302(2) Uani 1 1 d
C2 C 0.20316(10) 0.32208(17) 0.95357(8) 0.0180(3) Uani 1 1 d
C1 C 0.27458(10) 0.25230(17) 1.03379(8) 0.0186(3) Uani 1 1 d
C6 C 0.39687(12) 0.2149(2) 0.96713(10) 0.0289(3) Uani 1 1 d
C4 C 0.14417(11) 0.3025(2) 1.09034(9) 0.0231(3) Uani 1 1 d
C10 C 0.26328(13) 0.5985(2) 1.00517(10) 0.0284(3) Uani 1 1 d
C9 C 0.10082(13) 0.5672(2) 0.89087(11) 0.0293(3) Uani 1 1 d
C8 C 0.15745(12) 0.03366(19) 0.91419(9) 0.0238(3) Uani 1 1 d
C5 C 0.40722(12) 0.0416(2) 1.08818(11) 0.0286(3) Uani 1 1 d
C7 C 0.11662(13) 0.2530(2) 0.80737(9) 0.0273(3) Uani 1 1 d
C3 C 0.31995(13) 0.2565(2) 1.18357(9) 0.0280(3) Uani 1 1 d
N2 N 0.35680(9) 0.17853(15) 1.03241(7) 0.0221(3) Uani 1 1 d
N3 N 0.15980(9) 0.21233(15) 0.89547(7) 0.0196(2) Uani 1 1 d
N4 N 0.18896(9) 0.48460(15) 0.94947(7) 0.0205(2) Uani 1 1 d
N1 N 0.24848(9) 0.26835(15) 1.09852(7) 0.0202(2) Uani 1 1 d
O20 O 0.47029(13) 0.6376(3) 0.15467(10) 0.0645(5) Uani 1 1 d
H3A H 0.3039(14) 0.349(2) 1.2143(11) 0.031(5) Uiso 1 1 d
H3B H 0.3130(14) 0.153(3) 1.2089(12) 0.035(5) Uiso 1 1 d
H3C H 0.3887(14) 0.273(2) 1.1833(11) 0.029(4) Uiso 1 1 d
H4A H 0.1287(13) 0.230(2) 1.1259(11) 0.027(4) Uiso 1 1 d
H4B H 0.1381(13) 0.416(2) 1.1043(11) 0.030(5) Uiso 1 1 d
H4C H 0.0992(14) 0.279(2) 1.0370(12) 0.036(5) Uiso 1 1 d
H5A H 0.3644(13) -0.003(2) 1.1156(10) 0.024(4) Uiso 1 1 d
H5B H 0.4695(15) 0.080(3) 1.1267(12) 0.038(5) Uiso 1 1 d
H5C H 0.4173(15) -0.043(3) 1.0543(12) 0.040(5) Uiso 1 1 d
H6A H 0.3633(15) 0.312(3) 0.9341(12) 0.039(5) Uiso 1 1 d
H6B H 0.3888(14) 0.115(3) 0.9319(12) 0.038(5) Uiso 1 1 d
H6C H 0.4657(15) 0.237(2) 0.9921(11) 0.035(5) Uiso 1 1 d
H7A H 0.0432(15) 0.255(2) 0.7879(11) 0.035(5) Uiso 1 1 d
H7B H 0.1454(13) 0.354(2) 0.7966(11) 0.029(5) Uiso 1 1 d
H7C H 0.1371(14) 0.158(2) 0.7789(11) 0.031(5) Uiso 1 1 d
H8A H 0.0898(15) -0.004(2) 0.8838(12) 0.036(5) Uiso 1 1 d
H8B H 0.2064(14) -0.021(2) 0.8970(11) 0.033(5) Uiso 1 1 d
H8C H 0.1703(13) 0.019(2) 0.9698(12) 0.029(4) Uiso 1 1 d
H9A H 0.0469(14) 0.488(2) 0.8743(11) 0.030(5) Uiso 1 1 d
H9B H 0.1157(15) 0.614(3) 0.8445(13) 0.041(5) Uiso 1 1 d
H9C H 0.0824(14) 0.658(2) 0.9200(12) 0.033(5) Uiso 1 1 d
H10A H 0.2323(16) 0.657(3) 1.0373(13) 0.044(6) Uiso 1 1 d
H10B H 0.2813(14) 0.677(2) 0.9714(12) 0.034(5) Uiso 1 1 d
H10C H 0.3226(15) 0.534(3) 1.0404(12) 0.038(5) Uiso 1 1 d
H20A H 0.442(2) 0.680(4) 0.1866(18) 0.080(9) Uiso 1 1 d
H20B H 0.508(3) 0.554(4) 0.184(2) 0.103(11) Uiso 1 1 d

loop_
_atom_site_aniso_label
_atom_site_aniso_U_11
_atom_site_aniso_U_22
_atom_site_aniso_U_33
_atom_site_aniso_U_23
_atom_site_aniso_U_13
_atom_site_aniso_U_12
S1 0.02095(18) 0.02149(18) 0.01974(16) -0.00165(13) 0.00695(13) -0.00266(13)
S3 0.02067(18) 0.02417(19) 0.02216(17) 0.00052(13) 0.00743(14) 0.00237(13)
S2 0.0338(2) 0.01972(19) 0.02573(18) 0.00194(14) 0.00623(16) -0.00426(15)
O3 0.0303(6) 0.0288(6) 0.0277(5) 0.0035(4) 0.0144(5) -0.0028(5)
O6 0.0298(6) 0.0259(6) 0.0290(5) -0.0050(4) 0.0085(4) 0.0018(5)
O4 0.0315(6) 0.0346(6) 0.0278(5) 0.0082(5) 0.0059(5) 0.0073(5)
O5 0.0274(6) 0.0437(7) 0.0384(6) -0.0004(5) 0.0184(5) 0.0001(5)
O1 0.0304(6) 0.0313(6) 0.0294(5) -0.0058(5) 0.0023(5) -0.0083(5)
O2 0.0275(6) 0.0337(6) 0.0299(5) -0.0047(5) 0.0110(5) 0.0039(5)
C2 0.0169(6) 0.0196(7) 0.0193(6) 0.0010(5) 0.0087(5) 0.0000(5)
C1 0.0177(6) 0.0156(6) 0.0215(6) -0.0003(5) 0.0057(5) -0.0021(5)
C6 0.0221(8) 0.0372(9) 0.0309(8) 0.0024(7) 0.0138(6) 0.0025(7)
C4 0.0237(7) 0.0246(8) 0.0233(7) -0.0006(6) 0.0113(6) 0.0004(6)
C10 0.0382(9) 0.0209(7) 0.0283(7) -0.0044(6) 0.0148(7) -0.0060(7)
C9 0.0278(8) 0.0243(8) 0.0363(8) 0.0087(7) 0.0121(7) 0.0071(7)
C8 0.0275(8) 0.0194(7) 0.0234(7) -0.0004(6) 0.0078(6) -0.0008(6)
C5 0.0212(7) 0.0265(8) 0.0371(8) 0.0067(7) 0.0092(7) 0.0050(6)
C7 0.0321(8) 0.0302(8) 0.0176(6) 0.0020(6) 0.0066(6) -0.0042(7)
C3 0.0320(8) 0.0300(8) 0.0173(6) 0.0015(6) 0.0032(6) 0.0004(7)
N2 0.0184(6) 0.0236(6) 0.0245(6) 0.0020(5) 0.0078(5) 0.0017(5)
N3 0.0215(6) 0.0188(6) 0.0183(5) 0.0006(4) 0.0070(5) -0.0002(5)
N4 0.0237(6) 0.0176(6) 0.0219(5) 0.0004(5) 0.0100(5) 0.0008(5)
N1 0.0218(6) 0.0195(6) 0.0183(5) 0.0005(5) 0.0060(5) 0.0000(5)
O20 0.0565(10) 0.0881(13) 0.0387(8) -0.0102(8) 0.0048(7) 0.0326(10)

loop_
_atom_type_symbol
_atom_type_description
_atom_type_scat_dispersion_real
_atom_type_scat_dispersion_imag
_atom_type_scat_source
C C 0.0033 0.0016 'International Tables Vol C Tables 4.2.6.8 and 6.1.1.4'
H H 0.0000 0.0000 'International Tables Vol C Tables 4.2.6.8 and 6.1.1.4'
N N 0.0061 0.0033 'International Tables Vol C Tables 4.2.6.8 and 6.1.1.4'
O O 0.0106 0.0060 'International Tables Vol C Tables 4.2.6.8 and 6.1.1.4'
S S 0.1246 0.1234 'International Tables Vol C Tables 4.2.6.8 and 6.1.1.4'

loop_
_geom_angle_atom_site_label_1
_geom_angle_atom_site_label_2
_geom_angle_atom_site_label_3
_geom_angle
O3 S1 O2 113.90(7)
O3 S1 O1 114.55(7)
O2 S1 O1 114.23(7)
O3 S1 S2 106.88(5)
O2 S1 S2 106.61(5)
O1 S1 S2 98.88(5)
O6 S3 O4 115.05(7)
O6 S3 O5 112.96(7)
O4 S3 O5 113.81(7)
O6 S3 S2 107.20(5)
O4 S3 S2 98.75(5)
O5 S3 S2 107.57(6)
S3 S2 S1 105.91(3)
N3 C2 N4 126.86(13)
N3 C2 C1 115.93(12)
N4 C2 C1 117.19(12)
N1 C1 N2 125.89(13)
N1 C1 C2 116.78(12)
N2 C1 C2 117.33(12)
N2 C6 H6A 111.4(11)
N2 C6 H6B 109.0(11)
H6A C6 H6B 110.8(16)
N2 C6 H6C 108.2(11)
H6A C6 H6C 109.2(17)
H6B C6 H6C 108.1(16)
N1 C4 H4A 107.0(11)
N1 C4 H4B 109.6(11)
H4A C4 H4B 111.3(15)
N1 C4 H4C 111.7(12)
H4A C4 H4C 106.8(16)
H4B C4 H4C 110.4(16)
N4 C10 H10A 108.4(13)
N4 C10 H10B 107.1(11)
H10A C10 H10B 108.6(17)
N4 C10 H10C 109.7(12)
H10A C10 H10C 111.5(16)
H10B C10 H10C 111.4(16)
N4 C9 H9A 107.9(11)
N4 C9 H9B 111.2(12)
H9A C9 H9B 113.2(16)
N4 C9 H9C 107.5(11)
H9A C9 H9C 108.3(16)
H9B C9 H9C 108.5(16)
N3 C8 H8A 106.1(12)
N3 C8 H8B 107.5(11)
H8A C8 H8B 112.6(16)
N3 C8 H8C 110.0(12)
H8A C8 H8C 108.5(16)
H8B C8 H8C 112.0(16)
N2 C5 H5A 110.6(10)
N2 C5 H5B 109.4(12)
H5A C5 H5B 111.6(15)
N2 C5 H5C 106.0(12)
H5A C5 H5C 107.8(16)
H5B C5 H5C 111.2(17)
N3 C7 H7A 111.1(11)
N3 C7 H7B 110.1(11)
H7A C7 H7B 113.8(16)
N3 C7 H7C 104.9(10)
H7A C7 H7C 107.6(16)
H7B C7 H7C 108.9(15)
N1 C3 H3A 106.5(11)
N1 C3 H3B 111.7(12)
H3A C3 H3B 108.5(15)
N1 C3 H3C 108.5(10)
H3A C3 H3C 108.8(15)
H3B C3 H3C 112.6(16)
C1 N2 C5 123.36(12)
C1 N2 C6 121.21(12)
C5 N2 C6 115.00(12)
C2 N3 C7 123.94(13)
C2 N3 C8 121.56(12)
C7 N3 C8 114.36(12)
C2 N4 C9 124.26(13)
C2 N4 C10 121.25(13)
C9 N4 C10 114.49(13)
C1 N1 C3 123.29(12)
C1 N1 C4 121.63(12)
C3 N1 C4 115.08(12)
H20A O20 H20B 105(3)

loop_
_geom_bond_atom_site_label_1
_geom_bond_atom_site_label_2
_geom_bond_distance
S1 O3 1.4418(11)
S1 O2 1.4459(11)
S1 O1 1.4500(11)
S1 S2 2.1131(6)
S3 O6 1.4420(12)
S3 O4 1.4495(12)
S3 O5 1.4513(12)
S3 S2 2.1090(6)
C2 N3 1.3169(18)
C2 N4 1.3188(19)
C2 C1 1.5112(18)
C1 N1 1.3139(18)
C1 N2 1.3239(18)
C6 N2 1.4732(19)
C6 H6A 0.99(2)
C6 H6B 0.99(2)
C6 H6C 0.94(2)
C4 N1 1.4717(19)
C4 H4A 0.934(19)
C4 H4B 0.95(2)
C4 H4C 0.94(2)
C10 N4 1.472(2)
C10 H10A 0.95(2)
C10 H10B 0.96(2)
C10 H10C 0.99(2)
C9 N4 1.4647(19)
C9 H9A 0.96(2)
C9 H9B 0.98(2)
C9 H9C 0.98(2)
C8 N3 1.4743(19)
C8 H8A 0.97(2)
C8 H8B 0.962(19)
C8 H8C 0.925(18)
C5 N2 1.4725(19)
C5 H5A 0.968(17)
C5 H5B 0.96(2)
C5 H5C 0.94(2)
C7 N3 1.4696(18)
C7 H7A 0.98(2)
C7 H7B 0.957(19)
C7 H7C 1.008(19)
C3 N1 1.4694(18)
C3 H3A 0.987(19)
C3 H3B 0.96(2)
C3 H3C 0.994(19)
O20 H20A 0.86(3)
O20 H20B 0.90(4)
